data_7238375
loop_
_publ_author_name
'Chadha, Renu'
'Saini, Anupam'
'Arora, Poonam'
'Jain, Dharamvir Singh'
'Dasgupta, Archi'
'Guru Row, T. N.'

_publ_section_title
;
 Multicomponent solids of lamotrigine with some selected coformers and
 their characterization by thermoanalytical, spectroscopic and X-ray
 diffraction methods
;
_journal_issue 20
_journal_name_full CrystEngComm
_journal_page_first 6271
_journal_paper_doi 10.1039/c1ce05458a
_journal_volume 13
_journal_year 2011
_chemical_compound_source 'see text'
_chemical_formula_moiety 'C9 H7 Cl2 N5, C2 H5 N O'
_chemical_formula_sum 'C11 H12 Cl2 N6 O'
_chemical_formula_weight 315.17
_space_group_IT_number 2
_space_group_name_Hall '-P 1'
_space_group_name_H-M_alt 'P -1'
_symmetry_cell_setting triclinic
_symmetry_Int_Tables_number 2
_symmetry_space_group_name_Hall '-P 1'
_symmetry_space_group_name_H-M 'P -1'
_atom_sites_solution_hydrogens geom
_atom_sites_solution_primary direct
_atom_sites_solution_secondary difmap
_cell_angle_alpha 106.390(3)
_cell_angle_beta 107.730(3)
_cell_angle_gamma 101.093(3)
_cell_formula_units_Z 2
_cell_length_a 7.7752(3)
_cell_length_b 9.6284(4)
_cell_length_c 10.4511(3)
_cell_measurement_reflns_used 14019
_cell_measurement_temperature 293(2)
_cell_measurement_theta_max 25.0
_cell_measurement_theta_min 2.5
_cell_volume 680.98(5)
_computing_cell_refinement 'CrysAlisPro CCD (Oxford Diffraction, 2009)'
_computing_data_collection 'CrysAlisPro CCD (Oxford Diffraction, 2009)'
_computing_data_reduction 'CrysAlisPro RED (Oxford Diffraction, 2009)'
_computing_molecular_graphics 'Ortep-3 (Farrugia, 1997) and CAMERON (Watkin et al., 1993)'
_computing_publication_material 'WinGX (Farrugia, 1999)'
_computing_structure_refinement 'SHELXL97 (Sheldrick, 2008)'
_computing_structure_solution 'SHELXS97 (Sheldrick, 2008)'
_diffrn_ambient_temperature 293(2)
_diffrn_measured_fraction_theta_full 0.999
_diffrn_measured_fraction_theta_max 0.999
_diffrn_measurement_device_type 'Oxford Xcalibur,Eos(Nova) CCD detector'
_diffrn_measurement_method 'f\w scans'
_diffrn_radiation_monochromator graphite
_diffrn_radiation_probe x-ray
_diffrn_radiation_source 'Enhance (Mo) X-ray Source'
_diffrn_radiation_type MoK\a
_diffrn_radiation_wavelength 0.71073
_diffrn_reflns_av_R_equivalents 0.0187
_diffrn_reflns_av_sigmaI/netI 0.0107
_diffrn_reflns_limit_h_max 9
_diffrn_reflns_limit_h_min -9
_diffrn_reflns_limit_k_max 11
_diffrn_reflns_limit_k_min -11
_diffrn_reflns_limit_l_max 12
_diffrn_reflns_limit_l_min -12
_diffrn_reflns_number 14019
_diffrn_reflns_reduction_process
;
;
_diffrn_reflns_theta_full 25.00
_diffrn_reflns_theta_max 25.00
_diffrn_reflns_theta_min 2.55
_exptl_absorpt_coefficient_mu 0.482
_exptl_absorpt_correction_T_max 0.9098
_exptl_absorpt_correction_T_min 0.8690
_exptl_absorpt_correction_type multi-scan
_exptl_absorpt_process_details 'CrysAlis RED (Oxford Diffraction,2009)'
_exptl_crystal_colour colorless
_exptl_crystal_density_diffrn 1.537
_exptl_crystal_density_method 'Not Measured'
_exptl_crystal_description block
_exptl_crystal_F_000 324
_exptl_crystal_size_max 0.30
_exptl_crystal_size_mid 0.20
_exptl_crystal_size_min 0.20
_refine_diff_density_max 1.332
_refine_diff_density_min -0.392
_refine_diff_density_rms 0.069
_refine_ls_extinction_method none
_refine_ls_goodness_of_fit_ref 0.894
_refine_ls_hydrogen_treatment mixed
_refine_ls_matrix_type full
_refine_ls_number_parameters 190
_refine_ls_number_reflns 2400
_refine_ls_number_restraints 0
_refine_ls_restrained_S_all 1.894
_refine_ls_R_factor_all 0.0587
_refine_ls_R_factor_gt 0.0546
_refine_ls_shift/su_max 0.030
_refine_ls_shift/su_mean 0.001
_refine_ls_structure_factor_coef Fsqd
_refine_ls_weighting_details 'calc w=1/[\s^2^(Fo^2^)+(0.0805P)^2^+0.9261P] where P=(Fo^2^+2Fc^2^)/3'
_refine_ls_weighting_scheme calc
_refine_ls_wR_factor_gt 0.1590
_refine_ls_wR_factor_ref 0.1628
_reflns_number_gt 2163
_reflns_number_total 2400
_reflns_threshold_expression >2sigma(I)
_cod_data_source_file c1ce05458a.txt
_cod_data_source_block acetamido
_cod_depositor_comments
;
The following automatic conversions were performed:

data item '_symmetry_cell_setting' value 'Triclinic' was changed to
'triclinic' in accordance with the
/home/saulius/struct/COD-crude-data/automatic-downloads/DataCite-retrospective/RSC/depositions/lib/dictionaries/cif_core.dic
dictionary named 'cif_core.dic' version 2.4.2 last updated on
2011-04-26.

Automatic conversion script
Id: cif_fix_values 6909 2019-04-08 15:41:33Z antanas 
;
_cod_database_code 7238375

loop_
_symmetry_equiv_pos_site_id
_symmetry_equiv_pos_as_xyz
1 x,y,z
2 -x,-y,-z

loop_
_atom_site_label
_atom_site_type_symbol
_atom_site_fract_x
_atom_site_fract_y
_atom_site_fract_z
_atom_site_U_iso_or_equiv
_atom_site_adp_type
_atom_site_occupancy
_atom_site_symmetry_multiplicity
_atom_site_calc_flag
_atom_site_refinement_flags
C1 C 0.6271(4) 0.3708(3) 0.1223(3) 0.0345(6) Uani 1 1 d .
C2 C 0.6221(4) 0.4966(4) 0.2272(3) 0.0395(7) Uani 1 1 d .
C3 C 0.7134(4) 0.6405(4) 0.2428(3) 0.0426(8) Uani 1 1 d .
H3 H 0.7144 0.7239 0.3148 0.051 Uiso 1 1 calc R
C4 C 0.8036(4) 0.6622(4) 0.1525(4) 0.0440(8) Uani 1 1 d .
H4 H 0.8619 0.7609 0.1632 0.053 Uiso 1 1 calc R
C5 C 0.8106(4) 0.5403(3) 0.0448(4) 0.0374(7) Uani 1 1 d .
H5 H 0.8700 0.5564 -0.0169 0.045 Uiso 1 1 calc R
C6 C 0.7232(4) 0.3907(3) 0.0337(3) 0.0305(6) Uani 1 1 d .
C7 C 0.7288(4) 0.2587(3) -0.0800(3) 0.0287(6) Uani 1 1 d .
C8 C 0.8314(4) 0.1550(3) -0.0498(3) 0.0263(6) Uani 1 1 d .
C9 C 0.7142(4) 0.0236(3) -0.2911(3) 0.0270(6) Uani 1 1 d .
C10 C 0.0955(5) 0.7374(4) 0.5719(3) 0.0431(7) Uani 1 1 d .
C11 C 0.1655(6) 0.9079(4) 0.6257(5) 0.0591(10) Uani 1 1 d .
H11A H 0.0594 0.9466 0.6050 0.089 Uiso 1 1 calc R
H11B H 0.2459 0.9390 0.5785 0.089 Uiso 1 1 calc R
H11C H 0.2360 0.9471 0.7280 0.089 Uiso 1 1 calc R
Cl1 Cl 0.50274(14) 0.18947(10) 0.09659(10) 0.0533(3) Uani 1 1 d .
Cl2 Cl 0.49505(16) 0.47231(12) 0.33299(11) 0.0623(3) Uani 1 1 d .
H6A H 0.228(7) 0.711(5) 0.444(5) 0.065(13) Uiso 1 1 d .
H6B H 0.130(7) 0.580(6) 0.449(5) 0.061(15) Uiso 1 1 d .
N1 N 0.9438(4) 0.1773(3) 0.0841(2) 0.0376(6) Uani 1 1 d .
H1A H 1.0075 0.1157 0.0989 0.045 Uiso 1 1 calc R
H1B H 0.9526 0.2534 0.1555 0.045 Uiso 1 1 calc R
N2 N 0.8212(3) 0.0361(2) -0.1578(2) 0.0270(5) Uani 1 1 d .
N3 N 0.6846(4) -0.1020(3) -0.4028(2) 0.0392(6) Uani 1 1 d .
H3A H 0.6186 -0.1119 -0.4892 0.047 Uiso 1 1 calc R
H3B H 0.7318 -0.1724 -0.3877 0.047 Uiso 1 1 calc R
N4 N 0.6354(4) 0.1274(3) -0.3247(2) 0.0358(6) Uani 1 1 d .
N5 N 0.6445(4) 0.2461(3) -0.2138(3) 0.0353(6) Uani 1 1 d .
N6 N 0.1535(5) 0.6614(5) 0.4760(4) 0.0529(8) Uani 1 1 d .
O1 O -0.0139(4) 0.6738(3) 0.6172(3) 0.0645(8) Uani 1 1 d .

loop_
_atom_site_aniso_label
_atom_site_aniso_U_11
_atom_site_aniso_U_22
_atom_site_aniso_U_33
_atom_site_aniso_U_23
_atom_site_aniso_U_13
_atom_site_aniso_U_12
C1 0.0384(15) 0.0356(15) 0.0359(15) 0.0168(12) 0.0155(13) 0.0171(12)
C2 0.0431(16) 0.0486(18) 0.0329(15) 0.0147(13) 0.0144(13) 0.0275(14)
C3 0.0389(16) 0.0485(19) 0.0377(16) 0.0082(14) 0.0109(13) 0.0244(14)
C4 0.0368(16) 0.0308(16) 0.058(2) 0.0084(14) 0.0165(15) 0.0114(12)
C5 0.0259(13) 0.0249(14) 0.0513(18) 0.0033(12) 0.0095(12) 0.0100(11)
C6 0.0290(13) 0.0349(15) 0.0302(14) 0.0139(12) 0.0095(11) 0.0155(11)
C7 0.0290(13) 0.0314(14) 0.0265(13) 0.0096(11) 0.0103(11) 0.0130(11)
C8 0.0289(13) 0.0260(13) 0.0238(12) 0.0093(10) 0.0100(10) 0.0080(10)
C9 0.0276(13) 0.0301(13) 0.0229(12) 0.0090(11) 0.0100(10) 0.0085(11)
C10 0.0440(17) 0.0479(18) 0.0301(15) 0.0141(14) 0.0087(13) 0.0069(14)
C11 0.063(2) 0.052(2) 0.068(2) 0.0297(19) 0.027(2) 0.0163(18)
Cl1 0.0667(6) 0.0413(5) 0.0694(6) 0.0275(4) 0.0417(5) 0.0174(4)
Cl2 0.0902(7) 0.0782(7) 0.0592(6) 0.0385(5) 0.0544(6) 0.0507(6)
N1 0.0519(15) 0.0389(13) 0.0215(11) 0.0071(10) 0.0084(10) 0.0278(12)
N2 0.0334(12) 0.0253(11) 0.0232(11) 0.0088(9) 0.0097(9) 0.0128(9)
N3 0.0524(15) 0.0367(14) 0.0224(12) 0.0050(10) 0.0072(11) 0.0202(12)
N4 0.0430(14) 0.0403(14) 0.0232(11) 0.0090(10) 0.0085(10) 0.0216(11)
N5 0.0404(13) 0.0403(14) 0.0287(12) 0.0125(11) 0.0114(10) 0.0226(11)
N6 0.0572(19) 0.056(2) 0.0486(18) 0.0216(17) 0.0248(15) 0.0131(17)
O1 0.0846(19) 0.0517(15) 0.0410(14) 0.0008(11) 0.0361(14) -0.0100(13)

loop_
_atom_type_symbol
_atom_type_description
_atom_type_scat_dispersion_real
_atom_type_scat_dispersion_imag
_atom_type_scat_source
O O 0.0106 0.0060 'International Tables Vol C Tables 4.2.6.8 and 6.1.1.4'
N N 0.0061 0.0033 'International Tables Vol C Tables 4.2.6.8 and 6.1.1.4'
Cl Cl 0.1484 0.1585 'International Tables Vol C Tables 4.2.6.8 and 6.1.1.4'
H H 0.0000 0.0000 'International Tables Vol C Tables 4.2.6.8 and 6.1.1.4'
C C 0.0033 0.0016 'International Tables Vol C Tables 4.2.6.8 and 6.1.1.4'

loop_
_geom_angle_atom_site_label_1
_geom_angle_atom_site_label_2
_geom_angle_atom_site_label_3
_geom_angle
C6 C1 C2 120.5(3)
C6 C1 Cl1 119.4(2)
C2 C1 Cl1 119.9(2)
C3 C2 C1 119.8(3)
C3 C2 Cl2 119.5(2)
C1 C2 Cl2 120.6(3)
C2 C3 C4 120.3(3)
C2 C3 H3 119.9
C4 C3 H3 119.9
C3 C4 C5 122.1(3)
C3 C4 H4 119.0
C5 C4 H4 119.0
C4 C5 C6 117.4(3)
C4 C5 H5 121.3
C6 C5 H5 121.3
C1 C6 C5 119.8(3)
C1 C6 C7 121.6(3)
C5 C6 C7 118.5(3)
N5 C7 C8 119.7(2)
N5 C7 C6 116.3(2)
C8 C7 C6 123.9(2)
N2 C8 N1 118.4(2)
N2 C8 C7 119.8(2)
N1 C8 C7 121.8(2)
N4 C9 N2 125.8(2)
N4 C9 N3 116.0(2)
N2 C9 N3 118.2(2)
O1 C10 N6 122.6(4)
O1 C10 C11 119.8(3)
N6 C10 C11 117.6(3)
C10 C11 H11A 109.5
C10 C11 H11B 109.5
H11A C11 H11B 109.5
C10 C11 H11C 109.5
H11A C11 H11C 109.5
H11B C11 H11C 109.5
C8 N1 H1A 120.0
C8 N1 H1B 120.0
H1A N1 H1B 120.0
C8 N2 C9 115.9(2)
C9 N3 H3A 120.0
C9 N3 H3B 120.0
H3A N3 H3B 120.0
C9 N4 N5 117.0(2)
C7 N5 N4 120.9(2)
C10 N6 H6A 120(3)
C10 N6 H6B 123(4)
H6A N6 H6B 117(5)

loop_
_geom_bond_atom_site_label_1
_geom_bond_atom_site_label_2
_geom_bond_distance
C1 C6 1.386(4)
C1 C2 1.402(4)
C1 Cl1 1.727(3)
C2 C3 1.369(5)
C2 Cl2 1.724(3)
C3 C4 1.372(5)
C3 H3 0.9300
C4 C5 1.401(4)
C4 H4 0.9300
C5 C6 1.425(4)
C5 H5 0.9300
C6 C7 1.494(4)
C7 N5 1.310(4)
C7 C8 1.437(4)
C8 N2 1.331(3)
C8 N1 1.334(3)
C9 N4 1.342(4)
C9 N2 1.345(3)
C9 N3 1.345(4)
C10 O1 1.238(4)
C10 N6 1.316(5)
C10 C11 1.502(5)
C11 H11A 0.9600
C11 H11B 0.9600
C11 H11C 0.9600
N1 H1A 0.8600
N1 H1B 0.8600
N3 H3A 0.8600
N3 H3B 0.8600
N4 N5 1.350(3)
N6 H6A 0.88(5)
N6 H6B 0.72(5)

loop_
_geom_torsion_atom_site_label_1
_geom_torsion_atom_site_label_2
_geom_torsion_atom_site_label_3
_geom_torsion_atom_site_label_4
_geom_torsion
C6 C1 C2 C3 -0.3(4)
Cl1 C1 C2 C3 -176.9(2)
C6 C1 C2 Cl2 177.5(2)
Cl1 C1 C2 Cl2 0.9(4)
C1 C2 C3 C4 2.6(5)
Cl2 C2 C3 C4 -175.3(2)
C2 C3 C4 C5 -1.7(5)
C3 C4 C5 C6 -1.3(5)
C2 C1 C6 C5 -2.7(4)
Cl1 C1 C6 C5 173.9(2)
C2 C1 C6 C7 -179.3(2)
Cl1 C1 C6 C7 -2.6(4)
C4 C5 C6 C1 3.5(4)
C4 C5 C6 C7 -179.9(3)
C1 C6 C7 N5 114.8(3)
C5 C6 C7 N5 -61.8(3)
C1 C6 C7 C8 -70.0(4)
C5 C6 C7 C8 113.5(3)
N5 C7 C8 N2 -8.0(4)
C6 C7 C8 N2 176.8(2)
N5 C7 C8 N1 169.2(3)
C6 C7 C8 N1 -5.9(4)
N1 C8 N2 C9 -176.4(2)
C7 C8 N2 C9 0.9(4)
N4 C9 N2 C8 7.6(4)
N3 C9 N2 C8 -173.8(2)
N2 C9 N4 N5 -8.6(4)
N3 C9 N4 N5 172.7(3)
C8 C7 N5 N4 7.1(4)
C6 C7 N5 N4 -177.4(2)
C9 N4 N5 C7 0.7(4)
